data_7022793
loop_
_publ_author_name
'Liu, Qing-Xiang'
'Wei, Qing'
'Zhao, Xiao-Jun'
'Wang, Hong'
'Li, Shu-Juan'
'Wang, Xiu-Guang'

_publ_section_title
;
 Cobalt(II), copper(II), zinc(II) and cadmium(II) complexes based on
 dibenzimidazolyl bidentate ligands with alkanyl linkers: crystal
 structure, weak interactions and conformations.
;
_journal_issue 16
_journal_name_full 'Dalton transactions (Cambridge, England : 2003)'
_journal_page_first 5902
_journal_page_last 5915
_journal_paper_doi 10.1039/c3dt33013c
_journal_volume 42
_journal_year 2013
_chemical_formula_sum 'C18 H18.5 N6 O6.25 Zn'
_chemical_formula_weight 484.26
_chemical_name_systematic
;
?
;
_space_group_IT_number 14
_symmetry_cell_setting monoclinic
_symmetry_space_group_name_Hall '-P 2ybc'
_symmetry_space_group_name_H-M 'P 1 21/c 1'
_atom_sites_solution_hydrogens geom
_atom_sites_solution_primary direct
_atom_sites_solution_secondary difmap
_audit_creation_method SHELXL-97
_cell_angle_alpha 90.00
_cell_angle_beta 101.136(2)
_cell_angle_gamma 90.00
_cell_formula_units_Z 4
_cell_length_a 9.4093(8)
_cell_length_b 16.6535(14)
_cell_length_c 14.8361(12)
_cell_measurement_reflns_used 5159
_cell_measurement_temperature 296(2)
_cell_measurement_theta_max 25.97
_cell_measurement_theta_min 2.45
_cell_volume 2281.0(3)
_computing_cell_refinement 'Bruker SMART'
_computing_data_collection 'Bruker SMART'
_computing_data_reduction 'Bruker SAINT'
_computing_molecular_graphics 'Bruker SHELXTL'
_computing_publication_material 'Bruker SHELXTL'
_computing_structure_refinement 'SHELXL-97 (Sheldrick, 1997)'
_computing_structure_solution 'SHELXS-97 (Sheldrick, 1990)'
_diffrn_ambient_temperature 296(2)
_diffrn_measured_fraction_theta_full 1.000
_diffrn_measured_fraction_theta_max 1.000
_diffrn_measurement_device_type 'CCD area detector'
_diffrn_measurement_method 'phi and omega scans'
_diffrn_radiation_monochromator graphite
_diffrn_radiation_source 'fine-focus sealed tube'
_diffrn_radiation_type MoK\a
_diffrn_radiation_wavelength 0.71073
_diffrn_reflns_av_R_equivalents 0.0160
_diffrn_reflns_av_sigmaI/netI 0.0185
_diffrn_reflns_limit_h_max 10
_diffrn_reflns_limit_h_min -11
_diffrn_reflns_limit_k_max 18
_diffrn_reflns_limit_k_min -19
_diffrn_reflns_limit_l_max 17
_diffrn_reflns_limit_l_min -9
_diffrn_reflns_number 11513
_diffrn_reflns_theta_full 25.03
_diffrn_reflns_theta_max 25.03
_diffrn_reflns_theta_min 1.86
_exptl_absorpt_coefficient_mu 1.122
_exptl_absorpt_correction_T_max 0.7591
_exptl_absorpt_correction_T_min 0.6881
_exptl_absorpt_correction_type multi-scan
_exptl_absorpt_process_details sadabs
_exptl_crystal_colour colourless
_exptl_crystal_density_diffrn 1.410
_exptl_crystal_density_meas ?
_exptl_crystal_density_method 'not measured'
_exptl_crystal_description block
_exptl_crystal_F_000 994
_exptl_crystal_size_max 0.36
_exptl_crystal_size_mid 0.32
_exptl_crystal_size_min 0.26
_platon_squeeze_details
; The unit cell contains 1 water molecules which
have been treated as a diffuse contribution to the overall scattering
without specific atom positions by SQUEEZE/PLATON.
;
_refine_diff_density_max 1.538
_refine_diff_density_min -0.693
_refine_diff_density_rms 0.086
_refine_ls_extinction_method none
_refine_ls_goodness_of_fit_ref 1.014
_refine_ls_hydrogen_treatment constr
_refine_ls_matrix_type full
_refine_ls_number_parameters 280
_refine_ls_number_reflns 4025
_refine_ls_number_restraints 134
_refine_ls_restrained_S_all 1.066
_refine_ls_R_factor_all 0.0604
_refine_ls_R_factor_gt 0.0539
_refine_ls_shift/su_max 0.001
_refine_ls_shift/su_mean 0.000
_refine_ls_structure_factor_coef Fsqd
_refine_ls_weighting_details 'calc w=1/[\s^2^(Fo^2^)+(0.1248P)^2^+2.6922P] where P=(Fo^2^+2Fc^2^)/3'
_refine_ls_weighting_scheme calc
_refine_ls_wR_factor_gt 0.1766
_refine_ls_wR_factor_ref 0.1821
_reflns_number_gt 3394
_reflns_number_total 4025
_reflns_threshold_expression >2sigma(I)
_cod_data_source_file c3dt33013c.txt
_cod_data_source_block 091112b
_cod_depositor_comments
;
The following automatic conversions were performed:

'_symmetry_cell_setting' value 'Monoclinic' changed to 'monoclinic'
according to /home/saulius/struct/CIF-dictionaries/cif_core.dic
dictionary named 'cif_core.dic' version 2.4.2 from 2011-04-26.

Automatic conversion script
Id: cif_fix_values 1891 2012-01-12 08:04:46Z andrius 

The following automatic conversions were performed:

'_exptl_crystal_density_meas' value 'none' was changed to '?' - the
value is perceived as not measured.

Automatic conversion script
Id: cif_fix_values 3008 2015-01-20 13:52:24Z robertas 
;
_cod_original_sg_symbol_H-M P2(1)/c
_cod_original_formula_sum 'C18 H18.50 N6 O6.25 Zn'
_cod_database_code 7022793

loop_
_symmetry_equiv_pos_as_xyz
'x, y, z'
'-x, y+1/2, -z+1/2'
'-x, -y, -z'
'x, -y-1/2, z-1/2'

loop_
_atom_site_label
_atom_site_type_symbol
_atom_site_fract_x
_atom_site_fract_y
_atom_site_fract_z
_atom_site_U_iso_or_equiv
_atom_site_adp_type
_atom_site_occupancy
_atom_site_symmetry_multiplicity
_atom_site_calc_flag
_atom_site_refinement_flags
Zn1 Zn 0.32064(5) 0.69485(3) 0.76679(3) 0.0425(2) Uani 1 1 d U
O1 O 0.5057(4) 0.68546(19) 0.7278(2) 0.0553(7) Uani 1 1 d U
O2 O 0.7635(6) 0.6830(4) 0.7570(6) 0.150(3) Uani 1 1 d U
O3 O 0.6185(5) 0.7125(3) 0.8699(3) 0.0893(12) Uani 1 1 d U
O4 O 0.1540(4) 0.67093(19) 0.6692(2) 0.0536(6) Uani 1 1 d U
O5 O 0.2155(5) 0.7704(2) 0.5864(3) 0.0836(11) Uani 1 1 d U
O6 O -0.0130(7) 0.7053(4) 0.5331(4) 0.126(2) Uani 1 1 d U
N1 N 0.3146(3) 0.60366(18) 0.8578(2) 0.0391(6) Uani 1 1 d U
N2 N 0.2665(3) 0.53460(19) 0.9774(2) 0.0378(6) Uani 1 1 d U
N3 N 0.2808(4) 0.79319(19) 0.8378(2) 0.0444(6) Uani 1 1 d U
N4 N 0.3182(4) 0.8790(2) 0.9546(2) 0.0513(7) Uani 1 1 d U
N5 N 0.6198(5) 0.6947(3) 0.7894(4) 0.0710(11) Uani 1 1 d U
N6 N 0.1300(5) 0.7172(3) 0.5994(3) 0.0608(9) Uani 1 1 d U
C1 C 0.2580(4) 0.6056(2) 0.9327(3) 0.0386(7) Uani 1 1 d U
H1 H 0.2165 0.6513 0.9527 0.046 Uiso 1 1 calc R
C2 C 0.3655(4) 0.5253(2) 0.8536(2) 0.0338(6) Uani 1 1 d U
C3 C 0.4355(5) 0.4887(3) 0.7901(3) 0.0460(8) Uani 1 1 d U
H3 H 0.4557 0.5169 0.7400 0.055 Uiso 1 1 calc R
C4 C 0.4738(5) 0.4093(3) 0.8040(3) 0.0586(10) Uani 1 1 d U
H4 H 0.5206 0.3835 0.7623 0.070 Uiso 1 1 calc R
C5 C 0.4441(5) 0.3665(3) 0.8791(3) 0.0567(10) Uani 1 1 d U
H5 H 0.4729 0.3131 0.8865 0.068 Uiso 1 1 calc R
C6 C 0.3739(4) 0.4006(2) 0.9426(3) 0.0457(8) Uani 1 1 d U
H6 H 0.3529 0.3716 0.9920 0.055 Uiso 1 1 calc R
C7 C 0.3357(4) 0.4816(2) 0.9284(2) 0.0341(6) Uani 1 1 d U
C8 C 0.2030(4) 0.5164(3) 1.0580(3) 0.0467(8) Uani 1 1 d U
H8A H 0.1904 0.5658 1.0901 0.056 Uiso 1 1 calc R
H8B H 0.2686 0.4821 1.0996 0.056 Uiso 1 1 calc R
C9 C 0.0566(4) 0.4743(3) 1.0299(3) 0.0473(9) Uani 1 1 d U
H9A H 0.0699 0.4254 0.9970 0.057 Uiso 1 1 calc R
H9B H 0.0216 0.4593 1.0849 0.057 Uiso 1 1 calc R
C10 C 0.3634(5) 0.8133(2) 0.9176(3) 0.0485(8) Uani 1 1 d U
H10 H 0.4449 0.7843 0.9449 0.058 Uiso 1 1 calc R
C11 C 0.1718(4) 0.8509(2) 0.8226(3) 0.0426(7) Uani 1 1 d U
C12 C 0.0513(5) 0.8591(3) 0.7525(3) 0.0613(12) Uani 1 1 d U
H12 H 0.0317 0.8222 0.7047 0.074 Uiso 1 1 calc R
C13 C -0.0370(6) 0.9232(4) 0.7564(4) 0.0806(16) Uani 1 1 d U
H13 H -0.1179 0.9297 0.7098 0.097 Uiso 1 1 calc R
C14 C -0.0117(7) 0.9796(4) 0.8269(4) 0.0813(16) Uani 1 1 d U
H14 H -0.0740 1.0231 0.8259 0.098 Uiso 1 1 calc R
C15 C 0.1052(6) 0.9715(3) 0.8983(4) 0.0683(12) Uani 1 1 d U
H15 H 0.1230 1.0079 0.9466 0.082 Uiso 1 1 calc R
C16 C 0.1954(5) 0.9056(2) 0.8941(3) 0.0471(8) Uani 1 1 d U
C17 C 0.3861(6) 0.9157(3) 1.0425(3) 0.0668(11) Uani 1 1 d DU
H17A H 0.4155 0.8738 1.0877 0.080 Uiso 1 1 calc R
H17B H 0.3160 0.9496 1.0643 0.080 Uiso 1 1 calc R
C18 C 0.5162(6) 0.9652(3) 1.0326(4) 0.098(2) Uani 1 1 d DU
H18A H 0.5609 0.9855 1.0926 0.118 Uiso 1 1 calc R
H18B H 0.5860 0.9305 1.0116 0.118 Uiso 1 1 calc R

loop_
_atom_site_aniso_label
_atom_site_aniso_U_11
_atom_site_aniso_U_22
_atom_site_aniso_U_33
_atom_site_aniso_U_23
_atom_site_aniso_U_13
_atom_site_aniso_U_12
Zn1 0.0483(3) 0.0329(3) 0.0493(3) 0.00513(17) 0.0167(2) -0.00159(17)
O1 0.0583(10) 0.0598(18) 0.0540(15) 0.0076(13) 0.0263(9) -0.0020(12)
O2 0.0637(13) 0.216(7) 0.181(5) 0.014(5) 0.050(3) 0.019(3)
O3 0.071(2) 0.121(4) 0.0687(16) 0.017(2) -0.0041(16) -0.015(2)
O4 0.0631(12) 0.0459(15) 0.0507(13) 0.0035(8) 0.0085(10) -0.0091(12)
O5 0.109(3) 0.064(2) 0.085(3) 0.0244(19) 0.037(2) -0.0051(18)
O6 0.104(3) 0.159(5) 0.093(3) 0.018(3) -0.031(2) 0.001(3)
N1 0.0432(16) 0.0314(9) 0.0457(12) 0.0008(9) 0.0163(10) -0.0022(11)
N2 0.0375(15) 0.0378(12) 0.0398(14) 0.0002(9) 0.0111(11) -0.0063(11)
N3 0.0496(16) 0.0341(10) 0.0483(15) 0.0035(9) 0.0064(10) 0.0005(10)
N4 0.0664(19) 0.0449(16) 0.0411(14) 0.0025(10) 0.0060(11) -0.0093(12)
N5 0.0513(9) 0.082(3) 0.0807(18) 0.023(2) 0.0161(12) 0.0005(19)
N6 0.074(2) 0.057(2) 0.0509(17) 0.0062(14) 0.0112(12) 0.0016(16)
C1 0.0383(19) 0.0345(12) 0.0463(17) 0.0004(11) 0.0159(14) -0.0003(13)
C2 0.0321(17) 0.0322(11) 0.0365(15) -0.0009(9) 0.0054(12) -0.0009(12)
C3 0.048(2) 0.0479(16) 0.0439(18) -0.0054(13) 0.0135(15) 0.0048(16)
C4 0.065(3) 0.0494(18) 0.065(2) -0.0130(17) 0.020(2) 0.013(2)
C5 0.062(3) 0.0371(17) 0.068(2) -0.0036(14) 0.0040(19) 0.0121(17)
C6 0.049(2) 0.0349(12) 0.0492(19) 0.0065(12) -0.0008(15) 0.0011(15)
C7 0.0297(17) 0.0336(11) 0.0371(15) 0.0009(10) 0.0019(12) -0.0025(12)
C8 0.0467(19) 0.056(2) 0.0399(18) 0.0038(14) 0.0136(14) -0.0066(16)
C9 0.0468(19) 0.050(2) 0.048(2) 0.0119(18) 0.0172(16) -0.0072(16)
C10 0.053(2) 0.0420(19) 0.0478(18) 0.0058(11) 0.0018(13) -0.0043(13)
C11 0.0451(17) 0.0378(17) 0.0449(17) 0.0001(12) 0.0085(11) 0.0003(11)
C12 0.052(2) 0.071(3) 0.057(2) -0.0105(19) -0.0007(14) 0.0133(18)
C13 0.066(3) 0.096(4) 0.075(3) -0.007(2) -0.001(2) 0.035(2)
C14 0.079(3) 0.073(3) 0.092(4) -0.007(2) 0.017(2) 0.033(3)
C15 0.085(3) 0.053(3) 0.070(3) -0.0118(19) 0.0208(18) 0.0130(19)
C16 0.055(2) 0.0398(18) 0.0478(18) -0.0027(13) 0.0133(12) -0.0034(12)
C17 0.089(3) 0.068(3) 0.0408(17) -0.0029(14) 0.0068(15) -0.021(2)
C18 0.110(4) 0.099(4) 0.078(3) -0.004(3) -0.002(3) -0.053(3)

loop_
_atom_type_symbol
_atom_type_description
_atom_type_scat_dispersion_real
_atom_type_scat_dispersion_imag
_atom_type_scat_source
C C 0.0033 0.0016 'International Tables Vol C Tables 4.2.6.8 and 6.1.1.4'
H H 0.0000 0.0000 'International Tables Vol C Tables 4.2.6.8 and 6.1.1.4'
N N 0.0061 0.0033 'International Tables Vol C Tables 4.2.6.8 and 6.1.1.4'
O O 0.0106 0.0060 'International Tables Vol C Tables 4.2.6.8 and 6.1.1.4'
Zn Zn 0.2839 1.4301 'International Tables Vol C Tables 4.2.6.8 and 6.1.1.4'

loop_
_geom_angle_atom_site_label_1
_geom_angle_atom_site_label_2
_geom_angle_atom_site_label_3
_geom_angle
_geom_angle_site_symmetry_1
O1 Zn1 O4 113.49(14) .
O1 Zn1 N3 119.17(15) .
O4 Zn1 N3 110.32(14) .
O1 Zn1 N1 106.15(13) .
O4 Zn1 N1 102.54(13) .
N3 Zn1 N1 103.11(14) .
N5 O1 Zn1 117.0(3) .
N6 O4 Zn1 117.9(3) .
C1 N1 C2 104.9(3) .
C1 N1 Zn1 127.3(3) .
C2 N1 Zn1 127.8(2) .
C1 N2 C7 106.9(3) .
C1 N2 C8 125.9(3) .
C7 N2 C8 127.1(3) .
C10 N3 C11 104.9(3) .
C10 N3 Zn1 122.2(3) .
C11 N3 Zn1 132.9(3) .
C10 N4 C16 106.7(4) .
C10 N4 C17 126.2(4) .
C16 N4 C17 127.2(4) .
O3 N5 O1 123.9(5) .
O3 N5 O2 120.6(5) .
O1 N5 O2 115.5(5) .
O5 N6 O4 122.8(4) .
O5 N6 O6 120.9(4) .
O4 N6 O6 116.3(4) .
N1 C1 N2 113.3(3) .
N1 C1 H1 123.3 .
N2 C1 H1 123.3 .
C3 C2 N1 130.7(3) .
C3 C2 C7 120.2(3) .
N1 C2 C7 109.1(3) .
C4 C3 C2 117.7(4) .
C4 C3 H3 121.1 .
C2 C3 H3 121.1 .
C3 C4 C5 121.6(4) .
C3 C4 H4 119.2 .
C5 C4 H4 119.2 .
C6 C5 C4 122.2(4) .
C6 C5 H5 118.9 .
C4 C5 H5 118.9 .
C5 C6 C7 116.0(4) .
C5 C6 H6 122.0 .
C7 C6 H6 122.0 .
N2 C7 C2 105.7(3) .
N2 C7 C6 132.0(4) .
C2 C7 C6 122.3(4) .
N2 C8 C9 111.1(3) .
N2 C8 H8A 109.4 .
C9 C8 H8A 109.4 .
N2 C8 H8B 109.4 .
C9 C8 H8B 109.4 .
H8A C8 H8B 108.0 .
C9 C9 C8 113.3(4) 3_567
C9 C9 H9A 108.9 3_567
C8 C9 H9A 108.9 .
C9 C9 H9B 108.9 3_567
C8 C9 H9B 108.9 .
H9A C9 H9B 107.7 .
N3 C10 N4 113.4(4) .
N3 C10 H10 123.3 .
N4 C10 H10 123.3 .
C16 C11 C12 119.7(4) .
C16 C11 N3 109.1(4) .
C12 C11 N3 131.2(4) .
C13 C12 C11 117.6(5) .
C13 C12 H12 121.2 .
C11 C12 H12 121.2 .
C12 C13 C14 122.9(5) .
C12 C13 H13 118.6 .
C14 C13 H13 118.6 .
C15 C14 C13 120.5(5) .
C15 C14 H14 119.8 .
C13 C14 H14 119.8 .
C14 C15 C16 116.5(5) .
C14 C15 H15 121.8 .
C16 C15 H15 121.8 .
C11 C16 N4 106.0(4) .
C11 C16 C15 122.8(4) .
N4 C16 C15 131.2(4) .
N4 C17 C18 111.3(4) .
N4 C17 H17A 109.4 .
C18 C17 H17A 109.4 .
N4 C17 H17B 109.4 .
C18 C17 H17B 109.4 .
H17A C17 H17B 108.0 .
C18 C18 C17 114.7(6) 3_677
C18 C18 H18A 108.6 3_677
C17 C18 H18A 108.6 .
C18 C18 H18B 108.6 3_677
C17 C18 H18B 108.6 .
H18A C18 H18B 107.6 .

loop_
_geom_bond_atom_site_label_1
_geom_bond_atom_site_label_2
_geom_bond_distance
_geom_bond_site_symmetry_2
Zn1 O1 1.944(3) .
Zn1 O4 1.959(3) .
Zn1 N3 2.021(3) .
Zn1 N1 2.040(3) .
O1 N5 1.278(6) .
O2 N5 1.532(7) .
O3 N5 1.233(7) .
O4 N6 1.275(5) .
O5 N6 1.237(6) .
O6 N6 1.518(6) .
N1 C1 1.323(5) .
N1 C2 1.396(5) .
N2 C1 1.350(5) .
N2 C7 1.384(5) .
N2 C8 1.467(5) .
N3 C10 1.328(6) .
N3 C11 1.392(5) .
N4 C10 1.332(6) .
N4 C16 1.392(6) .
N4 C17 1.468(6) .
C1 H1 0.9300 .
C2 C3 1.390(5) .
C2 C7 1.401(5) .
C3 C4 1.375(6) .
C3 H3 0.9300 .
C4 C5 1.397(7) .
C4 H4 0.9300 .
C5 C6 1.373(6) .
C5 H5 0.9300 .
C6 C7 1.402(5) .
C6 H6 0.9300 .
C8 C9 1.530(6) .
C8 H8A 0.9700 .
C8 H8B 0.9700 .
C9 C9 1.513(8) 3_567
C9 H9A 0.9700 .
C9 H9B 0.9700 .
C10 H10 0.9300 .
C11 C16 1.383(6) .
C11 C12 1.390(6) .
C12 C13 1.360(7) .
C12 H12 0.9300 .
C13 C14 1.392(8) .
C13 H13 0.9300 .
C14 C15 1.378(8) .
C14 H14 0.9300 .
C15 C16 1.395(7) .
C15 H15 0.9300 .
C17 C18 1.506(5) .
C17 H17A 0.9700 .
C17 H17B 0.9700 .
C18 C18 1.503(5) 3_677
C18 H18A 0.9700 .
C18 H18B 0.9700 .

loop_
_geom_torsion_atom_site_label_1
_geom_torsion_atom_site_label_2
_geom_torsion_atom_site_label_3
_geom_torsion_atom_site_label_4
_geom_torsion
_geom_torsion_site_symmetry_4
O4 Zn1 O1 N5 -175.2(3) .
N3 Zn1 O1 N5 52.2(4) .
N1 Zn1 O1 N5 -63.4(3) .
O1 Zn1 O4 N6 -64.3(4) .
N3 Zn1 O4 N6 72.4(3) .
N1 Zn1 O4 N6 -178.4(3) .
O1 Zn1 N1 C1 143.3(3) .
O4 Zn1 N1 C1 -97.4(3) .
N3 Zn1 N1 C1 17.2(4) .
O1 Zn1 N1 C2 -38.5(3) .
O4 Zn1 N1 C2 80.8(3) .
N3 Zn1 N1 C2 -164.6(3) .
O1 Zn1 N3 C10 -59.2(4) .
O4 Zn1 N3 C10 166.9(3) .
N1 Zn1 N3 C10 58.0(4) .
O1 Zn1 N3 C11 123.2(4) .
O4 Zn1 N3 C11 -10.7(4) .
N1 Zn1 N3 C11 -119.6(4) .
Zn1 O1 N5 O3 -3.4(6) .
Zn1 O1 N5 O2 177.3(4) .
Zn1 O4 N6 O5 8.2(6) .
Zn1 O4 N6 O6 -170.2(4) .
C2 N1 C1 N2 -0.7(4) .
Zn1 N1 C1 N2 177.9(2) .
C7 N2 C1 N1 0.7(4) .
C8 N2 C1 N1 -174.7(3) .
C1 N1 C2 C3 -179.7(4) .
Zn1 N1 C2 C3 1.8(6) .
C1 N1 C2 C7 0.4(4) .
Zn1 N1 C2 C7 -178.1(2) .
N1 C2 C3 C4 179.9(4) .
C7 C2 C3 C4 -0.2(6) .
C2 C3 C4 C5 -0.1(7) .
C3 C4 C5 C6 0.8(8) .
C4 C5 C6 C7 -1.0(7) .
C1 N2 C7 C2 -0.3(4) .
C8 N2 C7 C2 175.0(3) .
C1 N2 C7 C6 179.8(4) .
C8 N2 C7 C6 -4.9(6) .
C3 C2 C7 N2 -179.9(3) .
N1 C2 C7 N2 0.0(4) .
C3 C2 C7 C6 -0.1(5) .
N1 C2 C7 C6 179.8(3) .
C5 C6 C7 N2 -179.5(4) .
C5 C6 C7 C2 0.7(6) .
C1 N2 C8 C9 97.0(5) .
C7 N2 C8 C9 -77.5(5) .
N2 C8 C9 C9 -63.2(6) 3_567
C11 N3 C10 N4 -0.6(5) .
Zn1 N3 C10 N4 -178.8(3) .
C16 N4 C10 N3 -0.5(5) .
C17 N4 C10 N3 179.5(4) .
C10 N3 C11 C16 1.5(5) .
Zn1 N3 C11 C16 179.3(3) .
C10 N3 C11 C12 -177.1(5) .
Zn1 N3 C11 C12 0.8(7) .
C16 C11 C12 C13 1.9(8) .
N3 C11 C12 C13 -179.7(5) .
C11 C12 C13 C14 -0.2(10) .
C12 C13 C14 C15 -1.4(11) .
C13 C14 C15 C16 1.2(9) .
C12 C11 C16 N4 177.0(4) .
N3 C11 C16 N4 -1.8(5) .
C12 C11 C16 C15 -2.0(7) .
N3 C11 C16 C15 179.2(4) .
C10 N4 C16 C11 1.4(5) .
C17 N4 C16 C11 -178.6(4) .
C10 N4 C16 C15 -179.7(5) .
C17 N4 C16 C15 0.3(8) .
C14 C15 C16 C11 0.4(8) .
C14 C15 C16 N4 -178.3(5) .
C10 N4 C17 C18 79.7(6) .
C16 N4 C17 C18 -100.3(6) .
N4 C17 C18 C18 61.8(10) 3_677

loop_
_platon_squeeze_void_nr
_platon_squeeze_void_average_x
_platon_squeeze_void_average_y
_platon_squeeze_void_average_z
_platon_squeeze_void_volume
_platon_squeeze_void_count_electrons
1 0.268 0.121 0.100 22.7 2.1
2 0.268 0.379 0.600 23.0 2.1
3 0.308 0.292 0.439 12.0 0.2
4 0.308 0.208 0.939 12.3 0.2
5 0.732 0.621 0.400 22.6 2.1
6 0.732 0.879 0.900 22.9 2.1
7 0.691 0.792 0.061 12.1 0.4
8 0.691 0.708 0.561 12.4 0.5
